data_7202112
loop_
_publ_author_name
'Zhang, Lai-Ping'
'Yang, Jin'
'Ma, Jian-Fang'
'Jia, Zhi-Fang'
'Xie, Yun-Peng'
'Wei, Guo-Hua'

_publ_section_title
;
 A series of 2D and 3D metal--organic frameworks based on different
 polycarboxylate anions and a flexible
 2,2&#x2032;-bis(1H-imidazolyl)ether ligand
;
_journal_issue 10
_journal_name_full CrystEngComm
_journal_page_first 1410
_journal_paper_doi 10.1039/b804578j
_journal_volume 10
_journal_year 2008
_chemical_formula_moiety 'C12 H14 Co N4 O5'
_chemical_formula_sum 'C12 H14 Co N4 O5'
_chemical_formula_weight 353.20
_chemical_name_systematic
;
?
;
_space_group_IT_number 14
_symmetry_cell_setting monoclinic
_symmetry_space_group_name_Hall '-P 2ybc'
_symmetry_space_group_name_H-M 'P 1 21/c 1'
_atom_sites_solution_hydrogens geom
_atom_sites_solution_primary direct
_atom_sites_solution_secondary difmap
_audit_creation_method SHELXL-97
_cell_angle_alpha 90.00
_cell_angle_beta 97.072(15)
_cell_angle_gamma 90.00
_cell_formula_units_Z 4
_cell_length_a 9.472(4)
_cell_length_b 17.653(5)
_cell_length_c 8.516(3)
_cell_measurement_reflns_used 3226
_cell_measurement_temperature 293(2)
_cell_measurement_theta_max 27.5
_cell_measurement_theta_min 3.2
_cell_volume 1413.1(9)
_computing_cell_refinement PROCESS-AUTO
_computing_data_collection PROCESS-AUTO
_computing_data_reduction PROCESS-AUTO
_computing_structure_refinement 'SHELXL-97 (Sheldrick, 1997)'
_computing_structure_solution 'SHELXS-97 (Sheldrick, 1997)'
_diffrn_ambient_temperature 293(2)
_diffrn_detector_area_resol_mean 10.0
_diffrn_measured_fraction_theta_full 0.994
_diffrn_measured_fraction_theta_max 0.992
_diffrn_measurement_device_type 'Rigaku RAXIS-RAPID'
_diffrn_measurement_method '\w scan'
_diffrn_radiation_monochromator graphite
_diffrn_radiation_source 'fine-focus sealed tube'
_diffrn_radiation_type MoK\a
_diffrn_radiation_wavelength 0.71069
_diffrn_reflns_av_R_equivalents 0.0393
_diffrn_reflns_av_sigmaI/netI 0.0316
_diffrn_reflns_limit_h_max 12
_diffrn_reflns_limit_h_min -12
_diffrn_reflns_limit_k_max 22
_diffrn_reflns_limit_k_min -22
_diffrn_reflns_limit_l_max 11
_diffrn_reflns_limit_l_min -11
_diffrn_reflns_number 13685
_diffrn_reflns_theta_full 25.00
_diffrn_reflns_theta_max 27.48
_diffrn_reflns_theta_min 3.17
_exptl_absorpt_coefficient_mu 1.245
_exptl_absorpt_correction_T_max 0.855
_exptl_absorpt_correction_T_min 0.835
_exptl_absorpt_correction_type multi-scan
_exptl_absorpt_process_details
;
Higashi,T (1995) Program for absorption correction.
Rigaku Corporation, Tokyo, Japan.
;
_exptl_crystal_colour pink
_exptl_crystal_density_diffrn 1.660
_exptl_crystal_density_method 'not measured'
_exptl_crystal_description block
_exptl_crystal_F_000 724
_exptl_crystal_size_max 0.149
_exptl_crystal_size_mid 0.140
_exptl_crystal_size_min 0.123
_refine_diff_density_max 0.292
_refine_diff_density_min -0.231
_refine_diff_density_rms 0.055
_refine_ls_extinction_method none
_refine_ls_goodness_of_fit_ref 0.914
_refine_ls_hydrogen_treatment constr
_refine_ls_matrix_type full
_refine_ls_number_parameters 199
_refine_ls_number_reflns 3215
_refine_ls_number_restraints 0
_refine_ls_restrained_S_all 0.914
_refine_ls_R_factor_all 0.0395
_refine_ls_R_factor_gt 0.0293
_refine_ls_shift/su_max 0.000
_refine_ls_shift/su_mean 0.000
_refine_ls_structure_factor_coef Fsqd
_refine_ls_weighting_details 'calc w=1/[\s^2^(Fo^2^)+(0.0213P)^2^+1.2557P] where P=(Fo^2^+2Fc^2^)/3'
_refine_ls_weighting_scheme calc
_refine_ls_wR_factor_gt 0.0579
_refine_ls_wR_factor_ref 0.0617
_reflns_number_gt 2659
_reflns_number_total 3215
_reflns_threshold_expression >2sigma(I)
_cod_data_source_file b804578j.txt
_cod_data_source_block Compound-4
_cod_original_sg_symbol_Hall '-P 2ybc '
_cod_original_sg_symbol_H-M 'P 21/c '
_cod_database_code 7202112

loop_
_symmetry_equiv_pos_as_xyz
'x, y, z'
'-x, y+1/2, -z+1/2'
'-x, -y, -z'
'x, -y-1/2, z-1/2'

loop_
_atom_site_label
_atom_site_type_symbol
_atom_site_fract_x
_atom_site_fract_y
_atom_site_fract_z
_atom_site_U_iso_or_equiv
_atom_site_adp_type
_atom_site_occupancy
_atom_site_symmetry_multiplicity
_atom_site_calc_flag
_atom_site_refinement_flags
_atom_site_disorder_assembly
_atom_site_disorder_group
C1 C 0.53074(18) -0.02496(10) 0.0710(2) 0.0214(4) Uani 1 1 d . . .
C2 C -0.02318(18) 0.04111(9) 0.0157(2) 0.0194(4) Uani 1 1 d . . .
C3 C 0.1237(2) -0.07246(12) 0.3791(3) 0.0330(5) Uani 1 1 d . . .
H3 H 0.0771 -0.0977 0.2918 0.040 Uiso 1 1 calc R . .
C4 C 0.2542(2) 0.00504(12) 0.5241(3) 0.0327(5) Uani 1 1 d . . .
H4 H 0.3162 0.0445 0.5559 0.039 Uiso 1 1 calc R . .
C5 C 0.1955(2) -0.04209(12) 0.6234(3) 0.0347(5) Uani 1 1 d . . .
H5 H 0.2092 -0.0411 0.7334 0.042 Uiso 1 1 calc R . .
C6 C 0.0286(2) -0.15504(12) 0.5808(3) 0.0369(5) Uani 1 1 d . . .
H6A H -0.0691 -0.1509 0.5317 0.044 Uiso 1 1 calc R . .
H6B H 0.0283 -0.1525 0.6946 0.044 Uiso 1 1 calc R . .
C7 C 0.0885(2) -0.23026(12) 0.5381(3) 0.0356(5) Uani 1 1 d . . .
H7A H 0.0250 -0.2707 0.5616 0.043 Uiso 1 1 calc R . .
H7B H 0.0967 -0.2316 0.4257 0.043 Uiso 1 1 calc R . .
C8 C 0.3115(2) -0.29311(12) 0.5533(3) 0.0381(5) Uani 1 1 d . . .
H8A H 0.2525 -0.3233 0.4759 0.046 Uiso 1 1 calc R . .
H8B H 0.3575 -0.3272 0.6332 0.046 Uiso 1 1 calc R . .
C9 C 0.4232(2) -0.25277(14) 0.4734(3) 0.0440(6) Uani 1 1 d . . .
H9A H 0.4665 -0.2884 0.4071 0.053 Uiso 1 1 calc R . .
H9B H 0.3782 -0.2133 0.4056 0.053 Uiso 1 1 calc R . .
N1 N 0.20896(17) -0.01399(9) 0.3692(2) 0.0281(4) Uani 1 1 d . . .
N2 N 0.11171(18) -0.09141(10) 0.5292(2) 0.0305(4) Uani 1 1 d . . .
O1 O 0.46044(13) -0.02842(8) 0.18664(16) 0.0283(3) Uani 1 1 d . . .
O2 O 0.64604(14) -0.05841(7) 0.05888(17) 0.0280(3) Uani 1 1 d . . .
O3 O 0.07007(13) 0.08470(7) 0.08252(16) 0.0260(3) Uani 1 1 d . . .
O4 O -0.14994(13) 0.05759(7) -0.02864(17) 0.0270(3) Uani 1 1 d . . .
O5 O 0.22412(16) -0.24095(9) 0.62562(19) 0.0400(4) Uani 1 1 d . . .
Co1 Co 0.26760(2) 0.031938(13) 0.15546(3) 0.02033(7) Uani 1 1 d . . .
C10 C 0.5433(2) -0.14615(11) 0.6331(2) 0.0283(4) Uani 1 1 d . . .
H10 H 0.4787 -0.1087 0.5956 0.034 Uiso 1 1 calc R . .
C11 C 0.7208(2) -0.20383(11) 0.7611(3) 0.0303(4) Uani 1 1 d . . .
H11 H 0.8032 -0.2132 0.8297 0.036 Uiso 1 1 calc R . .
C12 C 0.6473(2) -0.25636(12) 0.6684(3) 0.0361(5) Uani 1 1 d . . .
H12 H 0.6690 -0.3075 0.6615 0.043 Uiso 1 1 calc R . .
N3 N 0.53429(17) -0.21899(10) 0.5868(2) 0.0315(4) Uani 1 1 d . . .
N4 N 0.65532(16) -0.13451(9) 0.7386(2) 0.0260(3) Uani 1 1 d . . .

loop_
_atom_site_aniso_label
_atom_site_aniso_U_11
_atom_site_aniso_U_22
_atom_site_aniso_U_33
_atom_site_aniso_U_23
_atom_site_aniso_U_13
_atom_site_aniso_U_12
C1 0.0193(8) 0.0197(8) 0.0241(10) -0.0022(7) -0.0009(7) -0.0033(7)
C2 0.0203(8) 0.0190(9) 0.0189(9) -0.0018(7) 0.0030(7) 0.0016(7)
C3 0.0382(11) 0.0375(11) 0.0238(11) -0.0008(8) 0.0058(9) -0.0097(9)
C4 0.0331(10) 0.0340(10) 0.0306(12) -0.0039(9) 0.0017(9) -0.0042(9)
C5 0.0380(11) 0.0417(12) 0.0243(11) -0.0008(9) 0.0028(9) -0.0022(9)
C6 0.0351(11) 0.0396(12) 0.0382(13) 0.0078(10) 0.0130(10) -0.0036(9)
C7 0.0322(11) 0.0383(11) 0.0356(12) 0.0041(9) 0.0009(9) -0.0094(9)
C8 0.0350(11) 0.0265(10) 0.0519(15) -0.0112(10) 0.0017(10) -0.0089(9)
C9 0.0403(12) 0.0552(14) 0.0366(13) -0.0228(11) 0.0058(10) -0.0192(11)
N1 0.0282(8) 0.0287(8) 0.0278(9) 0.0009(7) 0.0051(7) -0.0016(7)
N2 0.0318(9) 0.0326(9) 0.0285(9) 0.0028(7) 0.0093(7) -0.0023(7)
O1 0.0234(6) 0.0365(7) 0.0254(7) 0.0057(6) 0.0050(5) 0.0040(6)
O2 0.0238(7) 0.0306(7) 0.0302(8) 0.0053(6) 0.0056(6) 0.0075(5)
O3 0.0215(6) 0.0207(6) 0.0343(8) -0.0069(6) -0.0025(6) 0.0004(5)
O4 0.0204(6) 0.0235(6) 0.0359(8) -0.0073(6) -0.0019(6) 0.0056(5)
O5 0.0346(8) 0.0476(9) 0.0364(9) -0.0087(7) -0.0008(7) 0.0010(7)
Co1 0.01751(12) 0.02044(12) 0.02298(13) -0.00271(10) 0.00225(9) -0.00106(10)
C10 0.0270(10) 0.0275(9) 0.0304(11) -0.0023(8) 0.0030(8) -0.0055(8)
C11 0.0248(9) 0.0276(10) 0.0386(13) -0.0020(9) 0.0045(8) -0.0018(8)
C12 0.0337(11) 0.0262(10) 0.0496(14) -0.0097(9) 0.0095(10) -0.0028(8)
N3 0.0287(8) 0.0344(9) 0.0317(10) -0.0107(8) 0.0051(7) -0.0105(7)
N4 0.0234(8) 0.0244(8) 0.0306(9) -0.0038(7) 0.0046(7) -0.0043(6)

loop_
_atom_type_symbol
_atom_type_description
_atom_type_scat_dispersion_real
_atom_type_scat_dispersion_imag
_atom_type_scat_source
C C 0.0033 0.0016 'International Tables Vol C Tables 4.2.6.8 and 6.1.1.4'
H H 0.0000 0.0000 'International Tables Vol C Tables 4.2.6.8 and 6.1.1.4'
N N 0.0061 0.0033 'International Tables Vol C Tables 4.2.6.8 and 6.1.1.4'
O O 0.0106 0.0060 'International Tables Vol C Tables 4.2.6.8 and 6.1.1.4'
Co Co 0.3494 0.9721 'International Tables Vol C Tables 4.2.6.8 and 6.1.1.4'

loop_
_geom_angle_atom_site_label_1
_geom_angle_atom_site_label_2
_geom_angle_atom_site_label_3
_geom_angle
_geom_angle_site_symmetry_1
_geom_angle_site_symmetry_3
_geom_angle_publ_flag
O2 C1 O1 126.22(17) . . ?
O2 C1 C1 116.8(2) . 3_655 ?
O1 C1 C1 117.02(19) . 3_655 ?
O4 C2 O3 126.29(16) . . ?
O4 C2 C2 116.68(18) . 3 ?
O3 C2 C2 117.03(18) . 3 ?
N1 C3 N2 112.37(18) . . ?
N1 C3 H3 123.8 . . ?
N2 C3 H3 123.8 . . ?
C5 C4 N1 110.17(19) . . ?
C5 C4 H4 124.9 . . ?
N1 C4 H4 124.9 . . ?
C4 C5 N2 106.13(19) . . ?
C4 C5 H5 126.9 . . ?
N2 C5 H5 126.9 . . ?
N2 C6 C7 111.72(18) . . ?
N2 C6 H6A 109.3 . . ?
C7 C6 H6A 109.3 . . ?
N2 C6 H6B 109.3 . . ?
C7 C6 H6B 109.3 . . ?
H6A C6 H6B 107.9 . . ?
O5 C7 C6 109.54(18) . . ?
O5 C7 H7A 109.8 . . ?
C6 C7 H7A 109.8 . . ?
O5 C7 H7B 109.8 . . ?
C6 C7 H7B 109.8 . . ?
H7A C7 H7B 108.2 . . ?
O5 C8 C9 111.53(18) . . ?
O5 C8 H8A 109.3 . . ?
C9 C8 H8A 109.3 . . ?
O5 C8 H8B 109.3 . . ?
C9 C8 H8B 109.3 . . ?
H8A C8 H8B 108.0 . . ?
N3 C9 C8 112.5(2) . . ?
N3 C9 H9A 109.1 . . ?
C8 C9 H9A 109.1 . . ?
N3 C9 H9B 109.1 . . ?
C8 C9 H9B 109.1 . . ?
H9A C9 H9B 107.8 . . ?
C3 N1 C4 104.50(17) . . ?
C3 N1 Co1 125.38(14) . . ?
C4 N1 Co1 130.01(14) . . ?
C3 N2 C5 106.83(17) . . ?
C3 N2 C6 125.99(18) . . ?
C5 N2 C6 127.14(19) . . ?
C1 O1 Co1 114.35(11) . . ?
C1 O2 Co1 113.21(12) . 3_655 ?
C2 O3 Co1 114.30(11) . . ?
C2 O4 Co1 113.64(11) . 3 ?
C7 O5 C8 113.31(17) . . ?
O1 Co1 N4 97.54(6) . 3_656 ?
O1 Co1 O3 169.73(5) . . ?
N4 Co1 O3 89.69(6) 3_656 . ?
O1 Co1 N1 90.75(6) . . ?
N4 Co1 N1 94.26(7) 3_656 . ?
O3 Co1 N1 96.00(6) . . ?
O1 Co1 O2 78.53(5) . 3_655 ?
N4 Co1 O2 91.64(6) 3_656 3_655 ?
O3 Co1 O2 94.04(6) . 3_655 ?
N1 Co1 O2 168.37(6) . 3_655 ?
O1 Co1 O4 94.56(6) . 3 ?
N4 Co1 O4 167.52(6) 3_656 3 ?
O3 Co1 O4 77.92(5) . 3 ?
N1 Co1 O4 88.62(6) . 3 ?
O2 Co1 O4 87.76(6) 3_655 3 ?
N4 C10 N3 111.42(18) . . ?
N4 C10 H10 124.3 . . ?
N3 C10 H10 124.3 . . ?
C12 C11 N4 109.73(18) . . ?
C12 C11 H11 125.1 . . ?
N4 C11 H11 125.1 . . ?
C11 C12 N3 106.23(18) . . ?
C11 C12 H12 126.9 . . ?
N3 C12 H12 126.9 . . ?
C10 N3 C12 107.10(16) . . ?
C10 N3 C9 126.67(19) . . ?
C12 N3 C9 126.21(18) . . ?
C10 N4 C11 105.52(16) . . ?
C10 N4 Co1 129.12(13) . 3_656 ?
C11 N4 Co1 125.26(13) . 3_656 ?

loop_
_geom_bond_atom_site_label_1
_geom_bond_atom_site_label_2
_geom_bond_distance
_geom_bond_site_symmetry_2
_geom_bond_publ_flag
C1 O2 1.257(2) . ?
C1 O1 1.257(2) . ?
C1 C1 1.550(4) 3_655 ?
C2 O4 1.248(2) . ?
C2 O3 1.254(2) . ?
C2 C2 1.549(3) 3 ?
C3 N1 1.320(3) . ?
C3 N2 1.339(3) . ?
C3 H3 0.9300 . ?
C4 C5 1.354(3) . ?
C4 N1 1.377(3) . ?
C4 H4 0.9300 . ?
C5 N2 1.369(3) . ?
C5 H5 0.9300 . ?
C6 N2 1.470(3) . ?
C6 C7 1.506(3) . ?
C6 H6A 0.9700 . ?
C6 H6B 0.9700 . ?
C7 O5 1.417(3) . ?
C7 H7A 0.9700 . ?
C7 H7B 0.9700 . ?
C8 O5 1.428(3) . ?
C8 C9 1.506(3) . ?
C8 H8A 0.9700 . ?
C8 H8B 0.9700 . ?
C9 N3 1.464(3) . ?
C9 H9A 0.9700 . ?
C9 H9B 0.9700 . ?
N1 Co1 2.1281(18) . ?
O1 Co1 2.1030(14) . ?
O2 Co1 2.1417(16) 3_655 ?
O3 Co1 2.1137(14) . ?
O4 Co1 2.1471(14) 3 ?
Co1 N4 2.1126(16) 3_656 ?
Co1 O2 2.1417(16) 3_655 ?
Co1 O4 2.1471(14) 3 ?
C10 N4 1.320(2) . ?
C10 N3 1.345(3) . ?
C10 H10 0.9300 . ?
C11 C12 1.354(3) . ?
C11 N4 1.375(2) . ?
C11 H11 0.9300 . ?
C12 N3 1.371(3) . ?
C12 H12 0.9300 . ?
N4 Co1 2.1126(16) 3_656 ?
